data_7720529
loop_
_publ_author_name
'Pokharel, Uttam R.'
'Fronczek, Frank R.'
'Maverick, Andrew W.'

_publ_section_title
;
 Discrete and polymeric supramolecular complexes assembled from
 Cu<sup>2+</sup> and isomeric xylylenebis(pyridyltriazoles).
;
_journal_issue 3
_journal_name_full 'Dalton transactions (Cambridge, England : 2003)'
_journal_page_first 1259
_journal_page_last 1273
_journal_paper_doi 10.1039/d5dt02551f
_journal_volume 55
_journal_year 2026
_chemical_formula_moiety 'C44 H36 Cl2 Cu2 N16, 2(Cl), 4(C H Cl3), 8.4(C2 H3 N)'
_chemical_formula_sum 'C64.8 H65.2 Cl16 Cu2 N24.4'
_chemical_formula_weight 1880.09
_space_group_IT_number 14
_space_group_name_Hall '-P 2ybc'
_space_group_name_H-M_alt 'P 1 21/c 1'
_symmetry_cell_setting monoclinic
_symmetry_space_group_name_Hall '-P 2ybc'
_symmetry_space_group_name_H-M 'P 1 21/c 1'
_atom_sites_solution_hydrogens geom
_atom_sites_solution_primary direct
_atom_sites_solution_secondary difmap
_audit_creation_method SHELXL-97
_audit_update_record
;
2024-02-18 deposited with the CCDC.	2025-12-17 downloaded from the CCDC.
;
_cell_angle_alpha 90
_cell_angle_beta 111.861(6)
_cell_angle_gamma 90
_cell_formula_units_Z 2
_cell_length_a 13.8729(13)
_cell_length_b 20.8932(19)
_cell_length_c 13.8843(13)
_cell_measurement_reflns_used 4953
_cell_measurement_temperature 90.0(5)
_cell_measurement_theta_max 59.74
_cell_measurement_theta_min 3.43
_cell_volume 3735.0(6)
_computing_cell_refinement 'Bruker SAINT'
_computing_data_collection 'Bruker APEX2'
_computing_data_reduction 'Bruker SAINT'
_computing_molecular_graphics 'ORTEP-3 for Windows (Farrugia, 1997)'
_computing_publication_material 'SHELXL-97 (Sheldrick, 2008)'
_computing_structure_refinement 'SHELXL-97 (Sheldrick, 2008)'
_computing_structure_solution 'SHELXS-97 (Sheldrick, 2008)'
_diffrn_ambient_temperature 90.0(5)
_diffrn_measured_fraction_theta_full 0.968
_diffrn_measured_fraction_theta_max 0.968
_diffrn_measurement_device_type 'Bruker Kappa APEX-II DUO'
_diffrn_measurement_method '\f and \w scans'
_diffrn_radiation_monochromator 'QUAZAR multilayer optics'
_diffrn_radiation_source 'I\mS microfocus'
_diffrn_radiation_type CuK\a
_diffrn_radiation_wavelength 1.54184
_diffrn_reflns_av_R_equivalents 0.0601
_diffrn_reflns_av_sigmaI/netI 0.0785
_diffrn_reflns_limit_h_max 13
_diffrn_reflns_limit_h_min -15
_diffrn_reflns_limit_k_max 22
_diffrn_reflns_limit_k_min -22
_diffrn_reflns_limit_l_max 15
_diffrn_reflns_limit_l_min -11
_diffrn_reflns_number 26141
_diffrn_reflns_theta_full 60.39
_diffrn_reflns_theta_max 60.39
_diffrn_reflns_theta_min 3.43
_exptl_absorpt_coefficient_mu 6.472
_exptl_absorpt_correction_T_max 0.7818
_exptl_absorpt_correction_T_min 0.4644
_exptl_absorpt_correction_type multi-scan
_exptl_absorpt_process_details 'SADABS (Sheldrick, 2004)'
_exptl_crystal_colour blue
_exptl_crystal_density_diffrn 1.672
_exptl_crystal_density_method 'not measured'
_exptl_crystal_description parallelepiped
_exptl_crystal_F_000 1910
_exptl_crystal_size_max 0.14
_exptl_crystal_size_mid 0.07
_exptl_crystal_size_min 0.04
_platon_squeeze_details
;
The 370 electrons removed by SQUEEZE are assumed to correspond to 16.8
molecules of disordered acetonitrile solvent per unit cell, or 8.4
molecules per Cu dimer. This solvent is included in the formula,
FW, density, etc., but is not in the model.
;
_refine_diff_density_max 1.352
_refine_diff_density_min -0.950
_refine_diff_density_rms 0.103
_refine_ls_extinction_method none
_refine_ls_goodness_of_fit_ref 1.069
_refine_ls_hydrogen_treatment constr
_refine_ls_matrix_type full
_refine_ls_number_parameters 370
_refine_ls_number_reflns 5451
_refine_ls_number_restraints 0
_refine_ls_restrained_S_all 1.069
_refine_ls_R_factor_all 0.1026
_refine_ls_R_factor_gt 0.0774
_refine_ls_shift/su_max 0.000
_refine_ls_shift/su_mean 0.000
_refine_ls_structure_factor_coef Fsqd
_refine_ls_weighting_details 'calc w=1/[\s^2^(Fo^2^)+(0.1459P)^2^] where P=(Fo^2^+2Fc^2^)/3'
_refine_ls_weighting_scheme calc
_refine_ls_wR_factor_gt 0.2223
_refine_ls_wR_factor_ref 0.2415
_reflns_number_gt 3620
_reflns_number_total 5451
_reflns_threshold_expression I>2\s(I)
_cod_data_source_file d5dt02551f1.cif
_cod_data_source_block Compound6
_cod_depositor_comments
;
The following automatic conversions were performed:

data item '_symmetry_cell_setting' value 'Monoclinic' was changed to
'monoclinic' in accordance with the
/home/data/users/saulius/crontab/automatic-downloads/current/RSC/lib/dictionaries/cif_core.dic
dictionary named 'cif_core.dic' version 2.4.2 last updated on
2011-04-26.

Automatic conversion script
Id: cif_fix_values 8170 2020-07-09 18:12:32Z antanas 
;
_cod_original_sg_symbol_Hall '-P 2ybc '
_cod_original_sg_symbol_H-M 'P 21/c  '
_cod_original_formula_sum 'C64.8 H65.2 Cl16 Cu2 N24.4 '
_cod_database_code 7720529

loop_
_symmetry_equiv_pos_as_xyz
'x, y, z'
'-x, y+1/2, -z+1/2'
'-x, -y, -z'
'x, -y-1/2, z-1/2'

loop_
_atom_site_label
_atom_site_type_symbol
_atom_site_fract_x
_atom_site_fract_y
_atom_site_fract_z
_atom_site_U_iso_or_equiv
_atom_site_adp_type
_atom_site_occupancy
_atom_site_symmetry_multiplicity
_atom_site_calc_flag
_atom_site_refinement_flags
_atom_site_disorder_assembly
_atom_site_disorder_group
Cu1 Cu 0.50702(5) 0.71053(4) 0.49444(6) 0.0381(3) Uani 1 1 d . . .
Cl1 Cl 0.50605(10) 0.82486(7) 0.49422(10) 0.0446(4) Uani 1 1 d . . .
N1 N 0.3978(3) 0.7045(2) 0.3516(4) 0.0385(11) Uani 1 1 d . . .
N2 N 0.5954(3) 0.6778(2) 0.4174(3) 0.0382(11) Uani 1 1 d . . .
N3 N 0.6924(3) 0.6610(2) 0.4413(3) 0.0373(11) Uani 1 1 d . . .
N4 N 0.6998(3) 0.6421(2) 0.3520(4) 0.0375(11) Uani 1 1 d . . .
N5 N 0.6158(3) 0.7054(2) 0.6376(4) 0.0377(11) Uani 1 1 d . . .
N6 N 0.4203(3) 0.6750(2) 0.5719(3) 0.0369(11) Uani 1 1 d . . .
N7 N 0.3226(3) 0.6593(2) 0.5502(3) 0.0389(11) Uani 1 1 d . . .
N8 N 0.3152(3) 0.6429(2) 0.6399(4) 0.0400(11) Uani 1 1 d . . .
C1 C 0.6094(4) 0.6469(3) 0.2715(4) 0.0392(13) Uani 1 1 d . . .
H1 H 0.5958 0.6370 0.2009 0.047 Uiso 1 1 calc R . .
C2 C 0.5403(4) 0.6693(3) 0.3136(4) 0.0364(13) Uani 1 1 d . . .
C3 C 0.4302(4) 0.6856(3) 0.2757(4) 0.0368(13) Uani 1 1 d . . .
C4 C 0.3645(4) 0.6836(3) 0.1713(5) 0.0417(14) Uani 1 1 d . . .
H4 H 0.3890 0.6699 0.1193 0.050 Uiso 1 1 calc R . .
C5 C 0.2626(4) 0.7022(3) 0.1462(5) 0.0435(14) Uani 1 1 d . . .
H5 H 0.2158 0.7022 0.0759 0.052 Uiso 1 1 calc R . .
C6 C 0.2290(4) 0.7211(3) 0.2244(5) 0.0476(15) Uani 1 1 d . . .
H6 H 0.1588 0.7334 0.2081 0.057 Uiso 1 1 calc R . .
C7 C 0.2985(4) 0.7219(3) 0.3265(5) 0.0470(15) Uani 1 1 d . . .
H7 H 0.2753 0.7351 0.3797 0.056 Uiso 1 1 calc R . .
C8 C 0.8006(4) 0.6185(3) 0.3535(5) 0.0428(14) Uani 1 1 d . . .
H8A H 0.8549 0.6509 0.3871 0.051 Uiso 1 1 calc R . .
H8B H 0.7965 0.6126 0.2813 0.051 Uiso 1 1 calc R . .
C9 C 0.8304(4) 0.5561(3) 0.4111(4) 0.0396(14) Uani 1 1 d . . .
C10 C 0.7973(4) 0.4981(2) 0.3606(4) 0.0340(13) Uani 1 1 d . . .
H10 H 0.7572 0.4978 0.2882 0.041 Uiso 1 1 calc R . .
C11 C 0.8222(4) 0.4406(3) 0.4147(4) 0.0370(13) Uani 1 1 d . . .
C12 C 0.8790(4) 0.4415(3) 0.5201(5) 0.0458(15) Uani 1 1 d . . .
H12 H 0.8958 0.4025 0.5577 0.055 Uiso 1 1 calc R . .
C13 C 0.9115(5) 0.4987(3) 0.5712(5) 0.0508(17) Uani 1 1 d . . .
H13 H 0.9499 0.4991 0.6439 0.061 Uiso 1 1 calc R . .
C14 C 0.8882(5) 0.5555(3) 0.5164(5) 0.0502(16) Uani 1 1 d . . .
H14 H 0.9124 0.5948 0.5517 0.060 Uiso 1 1 calc R . .
C15 C 0.2132(4) 0.6225(3) 0.6396(5) 0.0408(14) Uani 1 1 d . . .
H15A H 0.1609 0.6557 0.6048 0.049 Uiso 1 1 calc R . .
H15B H 0.2174 0.6188 0.7121 0.049 Uiso 1 1 calc R . .
C16 C 0.4065(4) 0.6472(2) 0.7189(4) 0.0362(13) Uani 1 1 d . . .
H16 H 0.4210 0.6384 0.7900 0.043 Uiso 1 1 calc R . .
C17 C 0.4747(4) 0.6672(3) 0.6750(4) 0.0356(13) Uani 1 1 d . . .
C18 C 0.5853(4) 0.6854(3) 0.7143(4) 0.0371(13) Uani 1 1 d . . .
C19 C 0.6505(4) 0.6831(3) 0.8165(4) 0.0405(14) Uani 1 1 d . . .
H19 H 0.6266 0.6687 0.8687 0.049 Uiso 1 1 calc R . .
C20 C 0.7533(4) 0.7028(3) 0.8414(5) 0.0469(15) Uani 1 1 d . . .
H20 H 0.8008 0.7014 0.9114 0.056 Uiso 1 1 calc R . .
C21 C 0.7857(4) 0.7242(3) 0.7649(5) 0.0493(16) Uani 1 1 d . . .
H21 H 0.8549 0.7387 0.7813 0.059 Uiso 1 1 calc R . .
C22 C 0.7145(4) 0.7242(3) 0.6621(5) 0.0476(15) Uani 1 1 d . . .
H22 H 0.7367 0.7378 0.6084 0.057 Uiso 1 1 calc R . .
Cl2 Cl 0.00723(10) 0.73703(7) 0.49475(11) 0.0475(4) Uani 1 1 d . . .
Cl3 Cl 0.02144(12) 0.83202(9) 0.22915(14) 0.0638(5) Uani 1 1 d . . .
Cl4 Cl 0.1766(3) 0.8914(2) 0.4043(2) 0.1646(18) Uani 1 1 d . . .
Cl5 Cl -0.0499(3) 0.91988(14) 0.3442(3) 0.1467(14) Uani 1 1 d . . .
C1S C 0.0490(7) 0.8614(4) 0.3552(6) 0.083(2) Uani 1 1 d . . .
H1S H 0.0433 0.8255 0.4005 0.100 Uiso 1 1 calc R . .
Cl6 Cl -0.00728(13) 0.83754(9) 0.75756(14) 0.0668(5) Uani 1 1 d . . .
Cl7 Cl -0.1688(3) 0.8902(2) 0.5808(2) 0.181(2) Uani 1 1 d . . .
Cl8 Cl 0.0568(4) 0.92045(14) 0.6289(4) 0.1730(18) Uani 1 1 d . . .
C2S C -0.0409(8) 0.8631(4) 0.6307(7) 0.088(3) Uani 1 1 d . . .
H2S H -0.0362 0.8253 0.5885 0.105 Uiso 1 1 calc R . .

loop_
_atom_site_aniso_label
_atom_site_aniso_U_11
_atom_site_aniso_U_22
_atom_site_aniso_U_33
_atom_site_aniso_U_23
_atom_site_aniso_U_13
_atom_site_aniso_U_12
Cu1 0.0295(5) 0.0554(6) 0.0247(5) 0.0005(4) 0.0045(4) -0.0002(3)
Cl1 0.0526(8) 0.0502(8) 0.0284(8) 0.0012(6) 0.0121(7) 0.0019(6)
N1 0.033(2) 0.049(3) 0.031(3) 0.001(2) 0.009(2) 0.003(2)
N2 0.033(2) 0.053(3) 0.024(3) 0.001(2) 0.005(2) 0.007(2)
N3 0.033(2) 0.046(3) 0.026(3) -0.003(2) 0.003(2) -0.0034(19)
N4 0.039(2) 0.042(3) 0.034(3) -0.005(2) 0.016(2) -0.004(2)
N5 0.028(2) 0.047(3) 0.032(3) -0.004(2) 0.005(2) -0.0028(19)
N6 0.031(2) 0.050(3) 0.027(3) 0.001(2) 0.008(2) -0.0003(19)
N7 0.028(2) 0.059(3) 0.028(3) -0.003(2) 0.008(2) -0.003(2)
N8 0.039(3) 0.042(3) 0.035(3) -0.005(2) 0.009(2) -0.003(2)
C1 0.035(3) 0.046(3) 0.025(3) -0.003(2) -0.002(3) 0.000(2)
C2 0.039(3) 0.042(3) 0.028(3) 0.000(2) 0.012(3) 0.000(2)
C3 0.029(3) 0.049(3) 0.030(3) 0.000(3) 0.008(3) -0.004(2)
C4 0.044(3) 0.041(3) 0.036(4) 0.000(3) 0.011(3) -0.006(2)
C5 0.031(3) 0.049(3) 0.040(4) 0.002(3) 0.002(3) 0.000(2)
C6 0.034(3) 0.065(4) 0.038(4) 0.010(3) 0.006(3) 0.002(3)
C7 0.038(3) 0.062(4) 0.036(4) 0.006(3) 0.008(3) 0.004(3)
C8 0.039(3) 0.050(4) 0.038(4) -0.001(3) 0.013(3) 0.000(2)
C9 0.027(3) 0.056(4) 0.032(3) -0.001(3) 0.007(3) 0.001(2)
C10 0.022(2) 0.052(3) 0.023(3) -0.009(3) 0.003(2) -0.003(2)
C11 0.030(3) 0.042(3) 0.032(3) 0.000(2) 0.003(3) 0.001(2)
C12 0.038(3) 0.055(4) 0.038(4) 0.006(3) 0.006(3) 0.006(3)
C13 0.048(3) 0.070(4) 0.020(3) -0.002(3) -0.004(3) -0.001(3)
C14 0.041(3) 0.061(4) 0.042(4) -0.009(3) 0.006(3) 0.003(3)
C15 0.033(3) 0.052(3) 0.037(3) -0.001(3) 0.013(3) -0.004(2)
C16 0.036(3) 0.035(3) 0.030(3) 0.002(2) 0.004(3) -0.005(2)
C17 0.029(3) 0.044(3) 0.026(3) -0.002(2) 0.002(2) 0.004(2)
C18 0.035(3) 0.042(3) 0.030(3) -0.002(2) 0.006(3) 0.003(2)
C19 0.034(3) 0.048(3) 0.032(3) -0.007(3) 0.004(3) 0.003(2)
C20 0.038(3) 0.062(4) 0.031(3) -0.003(3) 0.001(3) 0.003(3)
C21 0.032(3) 0.073(4) 0.033(4) -0.014(3) 0.001(3) -0.007(3)
C22 0.032(3) 0.071(4) 0.035(4) -0.009(3) 0.007(3) -0.003(3)
Cl2 0.0376(8) 0.0568(9) 0.0369(9) 0.0013(7) 0.0008(7) -0.0001(6)
Cl3 0.0521(9) 0.0819(12) 0.0566(11) 0.0155(9) 0.0192(8) 0.0070(8)
Cl4 0.184(3) 0.243(4) 0.0521(14) -0.0058(18) 0.0269(17) -0.138(3)
Cl5 0.232(4) 0.0893(19) 0.157(3) 0.0115(18) 0.116(3) 0.035(2)
C1S 0.122(7) 0.075(5) 0.058(5) 0.005(4) 0.039(5) -0.015(5)
Cl6 0.0521(9) 0.0942(13) 0.0536(11) -0.0148(9) 0.0191(8) -0.0040(9)
Cl7 0.202(3) 0.266(4) 0.0494(15) -0.006(2) 0.0172(18) 0.156(3)
Cl8 0.300(5) 0.0804(18) 0.213(4) 0.003(2) 0.182(4) -0.018(2)
C2S 0.129(8) 0.068(5) 0.068(6) -0.011(4) 0.039(5) 0.015(5)

loop_
_atom_type_symbol
_atom_type_description
_atom_type_scat_dispersion_real
_atom_type_scat_dispersion_imag
_atom_type_scat_source
C C 0.0181 0.0091 'International Tables Vol C Tables 4.2.6.8 and 6.1.1.4'
H H 0.0000 0.0000 'International Tables Vol C Tables 4.2.6.8 and 6.1.1.4'
N N 0.0311 0.0180 'International Tables Vol C Tables 4.2.6.8 and 6.1.1.4'
Cl Cl 0.3639 0.7018 'International Tables Vol C Tables 4.2.6.8 and 6.1.1.4'
Cu Cu -1.9646 0.5888 'International Tables Vol C Tables 4.2.6.8 and 6.1.1.4'

loop_
_geom_angle_atom_site_label_1
_geom_angle_atom_site_label_2
_geom_angle_atom_site_label_3
_geom_angle
_geom_angle_site_symmetry_1
_geom_angle_site_symmetry_3
_geom_angle_publ_flag
N5 Cu1 N1 173.3(2) . . ?
N5 Cu1 N2 97.20(18) . . ?
N1 Cu1 N2 80.74(18) . . ?
N5 Cu1 N6 80.27(18) . . ?
N1 Cu1 N6 97.03(18) . . ?
N2 Cu1 N6 138.7(2) . . ?
N5 Cu1 Cl1 93.24(13) . . ?
N1 Cu1 Cl1 93.45(14) . . ?
N2 Cu1 Cl1 110.00(14) . . ?
N6 Cu1 Cl1 111.26(14) . . ?
C7 N1 C3 119.0(5) . . ?
C7 N1 Cu1 124.5(4) . . ?
C3 N1 Cu1 116.3(3) . . ?
N3 N2 C2 110.6(4) . . ?
N3 N2 Cu1 136.5(4) . . ?
C2 N2 Cu1 112.9(3) . . ?
N2 N3 N4 105.7(4) . . ?
C1 N4 N3 112.3(4) . . ?
C1 N4 C8 128.8(5) . . ?
N3 N4 C8 118.9(4) . . ?
C22 N5 C18 118.8(5) . . ?
C22 N5 Cu1 123.9(4) . . ?
C18 N5 Cu1 117.2(3) . . ?
N7 N6 C17 109.5(4) . . ?
N7 N6 Cu1 137.2(4) . . ?
C17 N6 Cu1 113.3(3) . . ?
N6 N7 N8 106.4(4) . . ?
N7 N8 C16 111.8(4) . . ?
N7 N8 C15 118.6(4) . . ?
C16 N8 C15 129.6(5) . . ?
N4 C1 C2 104.8(5) . . ?
N4 C1 H1 127.6 . . ?
C2 C1 H1 127.6 . . ?
N2 C2 C1 106.6(4) . . ?
N2 C2 C3 116.7(5) . . ?
C1 C2 C3 136.7(5) . . ?
N1 C3 C4 122.7(5) . . ?
N1 C3 C2 113.3(5) . . ?
C4 C3 C2 124.0(5) . . ?
C5 C4 C3 117.8(6) . . ?
C5 C4 H4 121.1 . . ?
C3 C4 H4 121.1 . . ?
C4 C5 C6 119.5(6) . . ?
C4 C5 H5 120.2 . . ?
C6 C5 H5 120.2 . . ?
C7 C6 C5 119.6(5) . . ?
C7 C6 H6 120.2 . . ?
C5 C6 H6 120.2 . . ?
N1 C7 C6 121.3(6) . . ?
N1 C7 H7 119.3 . . ?
C6 C7 H7 119.3 . . ?
N4 C8 C9 111.6(5) . . ?
N4 C8 H8A 109.3 . . ?
C9 C8 H8A 109.3 . . ?
N4 C8 H8B 109.3 . . ?
C9 C8 H8B 109.3 . . ?
H8A C8 H8B 108.0 . . ?
C14 C9 C10 118.7(5) . . ?
C14 C9 C8 120.4(5) . . ?
C10 C9 C8 120.9(5) . . ?
C9 C10 C11 120.8(5) . . ?
C9 C10 H10 119.6 . . ?
C11 C10 H10 119.6 . . ?
C12 C11 C10 119.3(5) . . ?
C12 C11 C15 119.6(5) . 3_666 ?
C10 C11 C15 121.1(5) . 3_666 ?
C13 C12 C11 120.5(5) . . ?
C13 C12 H12 119.8 . . ?
C11 C12 H12 119.8 . . ?
C12 C13 C14 119.8(6) . . ?
C12 C13 H13 120.1 . . ?
C14 C13 H13 120.1 . . ?
C9 C14 C13 121.0(6) . . ?
C9 C14 H14 119.5 . . ?
C13 C14 H14 119.5 . . ?
N8 C15 C11 112.8(5) . 3_666 ?
N8 C15 H15A 109.0 . . ?
C11 C15 H15A 109.0 3_666 . ?
N8 C15 H15B 109.0 . . ?
C11 C15 H15B 109.0 3_666 . ?
H15A C15 H15B 107.8 . . ?
N8 C16 C17 104.9(5) . . ?
N8 C16 H16 127.6 . . ?
C17 C16 H16 127.6 . . ?
N6 C17 C16 107.5(4) . . ?
N6 C17 C18 117.0(5) . . ?
C16 C17 C18 135.3(5) . . ?
N5 C18 C19 123.2(5) . . ?
N5 C18 C17 112.1(5) . . ?
C19 C18 C17 124.6(5) . . ?
C18 C19 C20 117.6(6) . . ?
C18 C19 H19 121.2 . . ?
C20 C19 H19 121.2 . . ?
C21 C20 C19 120.2(6) . . ?
C21 C20 H20 119.9 . . ?
C19 C20 H20 119.9 . . ?
C20 C21 C22 118.5(6) . . ?
C20 C21 H21 120.7 . . ?
C22 C21 H21 120.7 . . ?
N5 C22 C21 121.6(6) . . ?
N5 C22 H22 119.2 . . ?
C21 C22 H22 119.2 . . ?
Cl3 C1S Cl4 108.9(5) . . ?
Cl3 C1S Cl5 106.0(5) . . ?
Cl4 C1S Cl5 114.6(5) . . ?
Cl3 C1S H1S 109.0 . . ?
Cl4 C1S H1S 109.0 . . ?
Cl5 C1S H1S 109.0 . . ?
Cl6 C2S Cl7 110.7(5) . . ?
Cl6 C2S Cl8 107.4(5) . . ?
Cl7 C2S Cl8 115.8(5) . . ?
Cl6 C2S H2S 107.6 . . ?
Cl7 C2S H2S 107.6 . . ?
Cl8 C2S H2S 107.6 . . ?

loop_
_geom_bond_atom_site_label_1
_geom_bond_atom_site_label_2
_geom_bond_distance
_geom_bond_site_symmetry_2
_geom_bond_publ_flag
Cu1 N5 2.002(4) . ?
Cu1 N1 2.002(4) . ?
Cu1 N2 2.023(5) . ?
Cu1 N6 2.030(5) . ?
Cu1 Cl1 2.3887(17) . ?
N1 C7 1.339(7) . ?
N1 C3 1.350(7) . ?
N2 N3 1.308(6) . ?
N2 C2 1.369(7) . ?
N3 N4 1.341(6) . ?
N4 C1 1.337(7) . ?
N4 C8 1.475(7) . ?
N5 C22 1.341(7) . ?
N5 C18 1.350(7) . ?
N6 N7 1.316(6) . ?
N6 C17 1.357(7) . ?
N7 N8 1.332(7) . ?
N8 C16 1.335(7) . ?
N8 C15 1.476(7) . ?
C1 C2 1.377(8) . ?
C1 H1 0.9500 . ?
C2 C3 1.458(7) . ?
C3 C4 1.396(8) . ?
C4 C5 1.379(8) . ?
C4 H4 0.9500 . ?
C5 C6 1.389(9) . ?
C5 H5 0.9500 . ?
C6 C7 1.386(8) . ?
C6 H6 0.9500 . ?
C7 H7 0.9500 . ?
C8 C9 1.506(8) . ?
C8 H8A 0.9900 . ?
C8 H8B 0.9900 . ?
C9 C14 1.381(8) . ?
C9 C10 1.389(7) . ?
C10 C11 1.392(7) . ?
C10 H10 0.9500 . ?
C11 C12 1.381(8) . ?
C11 C15 1.507(8) 3_666 ?
C12 C13 1.377(8) . ?
C12 H12 0.9500 . ?
C13 C14 1.381(8) . ?
C13 H13 0.9500 . ?
C14 H14 0.9500 . ?
C15 C11 1.507(8) 3_666 ?
C15 H15A 0.9900 . ?
C15 H15B 0.9900 . ?
C16 C17 1.368(8) . ?
C16 H16 0.9500 . ?
C17 C18 1.474(7) . ?
C18 C19 1.371(8) . ?
C19 C20 1.398(8) . ?
C19 H19 0.9500 . ?
C20 C21 1.374(9) . ?
C20 H20 0.9500 . ?
C21 C22 1.401(9) . ?
C21 H21 0.9500 . ?
C22 H22 0.9500 . ?
Cl3 C1S 1.756(8) . ?
Cl4 C1S 1.759(10) . ?
Cl5 C1S 1.802(10) . ?
C1S H1S 1.0000 . ?
Cl6 C2S 1.729(9) . ?
Cl7 C2S 1.742(10) . ?
Cl8 C2S 1.817(10) . ?
C2S H2S 1.0000 . ?

loop_
_geom_torsion_atom_site_label_1
_geom_torsion_atom_site_label_2
_geom_torsion_atom_site_label_3
_geom_torsion_atom_site_label_4
_geom_torsion
_geom_torsion_site_symmetry_1
_geom_torsion_site_symmetry_2
_geom_torsion_site_symmetry_3
_geom_torsion_site_symmetry_4
_geom_torsion_publ_flag
N2 Cu1 N1 C7 -177.5(5) . . . . ?
N6 Cu1 N1 C7 44.2(5) . . . . ?
Cl1 Cu1 N1 C7 -67.8(5) . . . . ?
N2 Cu1 N1 C3 -2.3(4) . . . . ?
N6 Cu1 N1 C3 -140.6(4) . . . . ?
Cl1 Cu1 N1 C3 107.5(4) . . . . ?
N5 Cu1 N2 N3 -4.0(6) . . . . ?
N1 Cu1 N2 N3 -177.5(6) . . . . ?
N6 Cu1 N2 N3 -87.4(6) . . . . ?
Cl1 Cu1 N2 N3 92.1(5) . . . . ?
N5 Cu1 N2 C2 174.3(4) . . . . ?
N1 Cu1 N2 C2 0.7(4) . . . . ?
N6 Cu1 N2 C2 90.9(4) . . . . ?
Cl1 Cu1 N2 C2 -89.6(4) . . . . ?
C2 N2 N3 N4 0.4(6) . . . . ?
Cu1 N2 N3 N4 178.7(4) . . . . ?
N2 N3 N4 C1 0.4(6) . . . . ?
N2 N3 N4 C8 -178.5(4) . . . . ?
N2 Cu1 N5 C22 43.3(5) . . . . ?
N6 Cu1 N5 C22 -178.4(5) . . . . ?
Cl1 Cu1 N5 C22 -67.4(5) . . . . ?
N2 Cu1 N5 C18 -140.9(4) . . . . ?
N6 Cu1 N5 C18 -2.5(4) . . . . ?
Cl1 Cu1 N5 C18 108.5(4) . . . . ?
N5 Cu1 N6 N7 177.7(6) . . . . ?
N1 Cu1 N6 N7 -8.5(5) . . . . ?
N2 Cu1 N6 N7 -92.5(6) . . . . ?
Cl1 Cu1 N6 N7 88.0(5) . . . . ?
N5 Cu1 N6 C17 1.2(4) . . . . ?
N1 Cu1 N6 C17 175.0(4) . . . . ?
N2 Cu1 N6 C17 91.0(4) . . . . ?
Cl1 Cu1 N6 C17 -88.5(4) . . . . ?
C17 N6 N7 N8 1.1(6) . . . . ?
Cu1 N6 N7 N8 -175.4(4) . . . . ?
N6 N7 N8 C16 -0.5(6) . . . . ?
N6 N7 N8 C15 -179.7(4) . . . . ?
N3 N4 C1 C2 -1.0(6) . . . . ?
C8 N4 C1 C2 177.8(5) . . . . ?
N3 N2 C2 C1 -1.1(6) . . . . ?
Cu1 N2 C2 C1 -179.8(4) . . . . ?
N3 N2 C2 C3 179.5(5) . . . . ?
Cu1 N2 C2 C3 0.8(6) . . . . ?
N4 C1 C2 N2 1.2(6) . . . . ?
N4 C1 C2 C3 -179.5(6) . . . . ?
C7 N1 C3 C4 0.3(8) . . . . ?
Cu1 N1 C3 C4 -175.2(4) . . . . ?
C7 N1 C3 C2 178.7(5) . . . . ?
Cu1 N1 C3 C2 3.2(6) . . . . ?
N2 C2 C3 N1 -2.6(7) . . . . ?
C1 C2 C3 N1 178.2(6) . . . . ?
N2 C2 C3 C4 175.8(5) . . . . ?
C1 C2 C3 C4 -3.4(11) . . . . ?
N1 C3 C4 C5 0.4(8) . . . . ?
C2 C3 C4 C5 -177.9(5) . . . . ?
C3 C4 C5 C6 -1.0(8) . . . . ?
C4 C5 C6 C7 1.0(9) . . . . ?
C3 N1 C7 C6 -0.3(9) . . . . ?
Cu1 N1 C7 C6 174.8(4) . . . . ?
C5 C6 C7 N1 -0.3(9) . . . . ?
C1 N4 C8 C9 -111.4(6) . . . . ?
N3 N4 C8 C9 67.3(6) . . . . ?
N4 C8 C9 C14 -90.4(6) . . . . ?
N4 C8 C9 C10 87.2(6) . . . . ?
C14 C9 C10 C11 -0.3(8) . . . . ?
C8 C9 C10 C11 -177.9(5) . . . . ?
C9 C10 C11 C12 1.1(8) . . . . ?
C9 C10 C11 C15 -179.8(5) . . . 3_666 ?
C10 C11 C12 C13 -0.6(9) . . . . ?
C15 C11 C12 C13 -179.6(6) 3_666 . . . ?
C11 C12 C13 C14 -0.8(10) . . . . ?
C10 C9 C14 C13 -1.1(9) . . . . ?
C8 C9 C14 C13 176.6(6) . . . . ?
C12 C13 C14 C9 1.6(10) . . . . ?
N7 N8 C15 C11 68.0(6) . . . 3_666 ?
C16 N8 C15 C11 -111.1(6) . . . 3_666 ?
N7 N8 C16 C17 -0.4(6) . . . . ?
C15 N8 C16 C17 178.8(5) . . . . ?
N7 N6 C17 C16 -1.4(6) . . . . ?
Cu1 N6 C17 C16 176.1(4) . . . . ?
N7 N6 C17 C18 -177.3(5) . . . . ?
Cu1 N6 C17 C18 0.2(6) . . . . ?
N8 C16 C17 N6 1.1(6) . . . . ?
N8 C16 C17 C18 175.9(6) . . . . ?
C22 N5 C18 C19 -0.1(8) . . . . ?
Cu1 N5 C18 C19 -176.2(4) . . . . ?
C22 N5 C18 C17 179.3(5) . . . . ?
Cu1 N5 C18 C17 3.2(6) . . . . ?
N6 C17 C18 N5 -2.2(7) . . . . ?
C16 C17 C18 N5 -176.6(6) . . . . ?
N6 C17 C18 C19 177.2(5) . . . . ?
C16 C17 C18 C19 2.8(10) . . . . ?
N5 C18 C19 C20 0.2(8) . . . . ?
C17 C18 C19 C20 -179.2(5) . . . . ?
C18 C19 C20 C21 0.8(9) . . . . ?
C19 C20 C21 C22 -1.6(9) . . . . ?
C18 N5 C22 C21 -0.8(9) . . . . ?
Cu1 N5 C22 C21 175.0(4) . . . . ?
C20 C21 C22 N5 1.7(9) . . . . ?

loop_
_platon_squeeze_void_nr
_platon_squeeze_void_average_x
_platon_squeeze_void_average_y
_platon_squeeze_void_average_z
_platon_squeeze_void_volume
_platon_squeeze_void_count_electrons
_platon_squeeze_void_content
1 0.500 0.500 0.242 416 185 ' '
2 0.500 0.000 0.742 416 185 ' '
